data_4333465
loop_
_publ_author_name
'Akutsu, Hiroki'
'Ohnishi, Ryo'
'Yamada, Jun-ich'
'Nakatsuji, Shin'ichi'
'Turner, Scott S.'

_publ_section_title
;
 Novel bis(ethylenedithio)tetrathiafulvalene-based organic conductor with
 1,1'-ferrocenedisulfonate.
;
_journal_issue 21
_journal_name_full 'Inorganic chemistry'
_journal_page_first 8472
_journal_page_last 8474
_journal_paper_doi 10.1021/ic701392z
_journal_volume 46
_journal_year 2007
_chemical_formula_moiety '2(C24 H20 P), C10 H8 Fe O6 S2, H2 O'
_chemical_formula_sum 'C58 H50 Fe O7 P2 S2'
_chemical_formula_weight 1040.94
_space_group_IT_number 2
_symmetry_cell_setting triclinic
_symmetry_Int_Tables_number 2
_symmetry_space_group_name_Hall '-P 1'
_symmetry_space_group_name_H-M 'P -1'
_cell_angle_alpha 67.156(2)
_cell_angle_beta 81.1619(6)
_cell_angle_gamma 83.4457(8)
_cell_formula_units_Z 2
_cell_length_a 10.6112(4)
_cell_length_b 15.3656(5)
_cell_length_c 16.6603(12)
_cell_measurement_temperature 293.1
_cell_volume 2469.2(2)
_computing_cell_refinement 'Rigaku Diffractometer Controller'
_computing_data_collection 'Rigaku Diffractometer Controller'
_computing_data_reduction CrystalStructure
_computing_molecular_graphics ORTEP3
_computing_publication_material 'CrystalStructure 3.8'
_computing_structure_refinement CRYSTALS
_computing_structure_solution SIR92
_diffrn_measured_fraction_theta_full 0.941
_diffrn_measured_fraction_theta_max 0.941
_diffrn_measurement_device_type 'Quantum CCD on RIGAKU AFGC-7R'
_diffrn_measurement_method PHIOMEGA
_diffrn_radiation_type 'Mo K\a'
_diffrn_radiation_wavelength 0.71069
_diffrn_reflns_av_R_equivalents 0.032
_diffrn_reflns_limit_h_max 13
_diffrn_reflns_limit_h_min -13
_diffrn_reflns_limit_k_max 19
_diffrn_reflns_limit_k_min -19
_diffrn_reflns_limit_l_max 21
_diffrn_reflns_limit_l_min -21
_diffrn_reflns_number 22209
_diffrn_reflns_theta_full 27.50
_diffrn_reflns_theta_max 27.50
_exptl_absorpt_coefficient_mu 0.510
_exptl_absorpt_correction_T_max 1.1239
_exptl_absorpt_correction_T_min 0.5729
_exptl_absorpt_correction_type empirical
_exptl_absorpt_process_details
; 
HIGASHI, T. (1995). Abscor - Empirical Absorption Correction, 
Rigaku Corporation, Tokyo, Japan. 
;
_exptl_crystal_colour orange
_exptl_crystal_density_diffrn 1.400
_exptl_crystal_density_method 'not measured'
_exptl_crystal_description block
_exptl_crystal_F_000 1084.00
_exptl_crystal_size_max 0.50
_exptl_crystal_size_mid 0.50
_exptl_crystal_size_min 0.40
_refine_diff_density_max 0.45
_refine_diff_density_min -0.44
_refine_ls_extinction_coef 232(16)
_refine_ls_extinction_method 'Larson (1970) Crystallographic Computing eq. 22'
_refine_ls_goodness_of_fit_ref 1.073
_refine_ls_hydrogen_treatment constr
_refine_ls_number_parameters 685
_refine_ls_number_reflns 7841
_refine_ls_R_factor_gt 0.0628
_refine_ls_shift/su_max 0.0000
_refine_ls_structure_factor_coef F
_refine_ls_weighting_details
;
    Chebychev polynomial with 3 parameters (Carruthers & Watkin, 1979)
    14.8378    -6.5304    9.4069
;
_refine_ls_weighting_scheme calc
_refine_ls_wR_factor_ref 0.0611
_reflns_number_gt 7800
_reflns_number_total 10682
_reflns_threshold_expression F^2^>2.0\s(F^2^)
_cod_data_source_file ic701392zsup1.cif
_cod_data_source_block '_Template_texray.inf'
_cod_depositor_comments 'Adding full bibliography for 4333465--4333466.cif.'
_cod_original_formula_sum 'C58 H50 Fe O7 P2 S2 '
_cod_database_code 4333465

loop_
_symmetry_equiv_pos_site_id
_symmetry_equiv_pos_as_xyz
1 +X,+Y,+Z
2 -X,-Y,-Z

loop_
_atom_site_label
_atom_site_type_symbol
_atom_site_fract_x
_atom_site_fract_y
_atom_site_fract_z
_atom_site_U_iso_or_equiv
_atom_site_adp_type
_atom_site_occupancy
_atom_site_symmetry_multiplicity
_atom_site_calc_flag
_atom_site_refinement_flags
Fe(1) Fe 0.0000 0.5000 0.5000 0.0574(2) Uani 1.00 2 d S
Fe(2) Fe 0.0000 0.0000 0.0000 0.04447(18) Uani 1.00 2 d S
S(1) S 0.06917(10) 0.16611(7) 0.06990(6) 0.0587(2) Uani 1.00 1 d .
S(2) S -0.03059(8) 0.74360(6) 0.39925(6) 0.0463(2) Uani 1.00 1 d .
P(1) P 0.41948(7) -0.06312(5) 0.36149(5) 0.03526(18) Uani 1.00 1 d .
P(2) P 0.54816(8) 0.57397(6) 0.13383(5) 0.0411(2) Uani 1.00 1 d .
O(1) O -0.0075(2) 0.7430(2) 0.31172(17) 0.0710(9) Uani 1.00 1 d .
O(2) O 0.0354(2) 0.81616(16) 0.40826(17) 0.0569(7) Uani 1.00 1 d .
O(3) O -0.1636(2) 0.7426(2) 0.4337(2) 0.0692(8) Uani 1.00 1 d .
O(4) O 0.0801(3) 0.2380(2) -0.01727(18) 0.0787(9) Uani 1.00 1 d .
O(5) O 0.0044(3) 0.2026(2) 0.13501(19) 0.0827(10) Uani 1.00 1 d .
O(6) O 0.1883(3) 0.1133(2) 0.0953(2) 0.0917(11) Uani 1.00 1 d .
O(7) O 0.0561(3) 0.6719(2) 0.1714(2) 0.1053(13) Uani 1.00 1 d .
C(1) C 0.5568(2) 0.0046(2) 0.33940(18) 0.0375(7) Uani 1.00 1 d .
C(2) C 0.5400(3) 0.0970(2) 0.3365(2) 0.0442(8) Uani 1.00 1 d .
C(3) C 0.6437(3) 0.1523(2) 0.3141(2) 0.0537(10) Uani 1.00 1 d .
C(4) C 0.7635(3) 0.1169(3) 0.2946(2) 0.0585(11) Uani 1.00 1 d .
C(5) C 0.7833(3) 0.0247(3) 0.2998(2) 0.0573(10) Uani 1.00 1 d .
C(6) C 0.6805(3) -0.0324(2) 0.3223(2) 0.0459(8) Uani 1.00 1 d .
C(7) C 0.4296(3) -0.1696(2) 0.45784(19) 0.0398(7) Uani 1.00 1 d .
C(8) C 0.5433(3) -0.2028(2) 0.4941(2) 0.0487(9) Uani 1.00 1 d .
C(9) C 0.5508(4) -0.2908(2) 0.5622(2) 0.0658(11) Uani 1.00 1 d .
C(10) C 0.4468(4) -0.3441(2) 0.5927(2) 0.0669(12) Uani 1.00 1 d .
C(11) C 0.3322(4) -0.3110(2) 0.5589(2) 0.0633(11) Uani 1.00 1 d .
C(12) C 0.3234(3) -0.2236(2) 0.4909(2) 0.0511(9) Uani 1.00 1 d .
C(13) C 0.4062(2) -0.0942(2) 0.26983(19) 0.0370(7) Uani 1.00 1 d .
C(14) C 0.5044(3) -0.0822(2) 0.2008(2) 0.0453(8) Uani 1.00 1 d .
C(15) C 0.4904(3) -0.1116(2) 0.1341(2) 0.0536(10) Uani 1.00 1 d .
C(16) C 0.3810(3) -0.1523(2) 0.1349(2) 0.0531(10) Uani 1.00 1 d .
C(17) C 0.2836(3) -0.1636(2) 0.2029(2) 0.0533(10) Uani 1.00 1 d .
C(18) C 0.2952(3) -0.1348(2) 0.2701(2) 0.0477(9) Uani 1.00 1 d .
C(19) C 0.2802(2) 0.0076(2) 0.37932(19) 0.0377(7) Uani 1.00 1 d .
C(20) C 0.2123(3) 0.0630(2) 0.3100(2) 0.0435(8) Uani 1.00 1 d .
C(21) C 0.1117(3) 0.1235(2) 0.3242(2) 0.0546(10) Uani 1.00 1 d .
C(22) C 0.0795(3) 0.1285(2) 0.4053(2) 0.0589(11) Uani 1.00 1 d .
C(23) C 0.1460(3) 0.0739(2) 0.4741(2) 0.0574(10) Uani 1.00 1 d .
C(24) C 0.2472(3) 0.0127(2) 0.4618(2) 0.0486(9) Uani 1.00 1 d .
C(25) C 0.5770(3) 0.6161(2) 0.2154(2) 0.0442(8) Uani 1.00 1 d .
C(26) C 0.4889(3) 0.6083(2) 0.2884(2) 0.0544(10) Uani 1.00 1 d .
C(27) C 0.5157(4) 0.6425(3) 0.3492(2) 0.0669(12) Uani 1.00 1 d .
C(28) C 0.6286(4) 0.6835(2) 0.3377(2) 0.0642(12) Uani 1.00 1 d .
C(29) C 0.7161(4) 0.6921(2) 0.2653(2) 0.0633(12) Uani 1.00 1 d .
C(30) C 0.6917(3) 0.6587(2) 0.2034(2) 0.0553(10) Uani 1.00 1 d .
C(31) C 0.6924(3) 0.5139(2) 0.1069(2) 0.0484(9) Uani 1.00 1 d .
C(32) C 0.7578(3) 0.4494(2) 0.1741(3) 0.0715(12) Uani 1.00 1 d .
C(33) C 0.8629(4) 0.3952(3) 0.1537(3) 0.0859(15) Uani 1.00 1 d .
C(34) C 0.9029(4) 0.4073(3) 0.0684(4) 0.0809(15) Uani 1.00 1 d .
C(35) C 0.8408(3) 0.4714(3) 0.0026(3) 0.0727(14) Uani 1.00 1 d .
C(36) C 0.7353(3) 0.5245(2) 0.0207(2) 0.0575(11) Uani 1.00 1 d .
C(37) C 0.4234(3) 0.4920(2) 0.1759(2) 0.0426(8) Uani 1.00 1 d .
C(38) C 0.4484(3) 0.3987(2) 0.1824(2) 0.0520(9) Uani 1.00 1 d .
C(39) C 0.3512(4) 0.3368(2) 0.2127(2) 0.0661(12) Uani 1.00 1 d .
C(40) C 0.2304(4) 0.3682(3) 0.2361(3) 0.0770(14) Uani 1.00 1 d .
C(41) C 0.2027(3) 0.4609(3) 0.2291(2) 0.0672(12) Uani 1.00 1 d .
C(42) C 0.2990(3) 0.5230(2) 0.1993(2) 0.0527(9) Uani 1.00 1 d .
C(43) C 0.5022(3) 0.6701(2) 0.0377(2) 0.0412(8) Uani 1.00 1 d .
C(44) C 0.3871(3) 0.6716(2) 0.0063(2) 0.0463(8) Uani 1.00 1 d .
C(45) C 0.3501(3) 0.7493(2) -0.0652(2) 0.0507(9) Uani 1.00 1 d .
C(46) C 0.4258(3) 0.8246(2) -0.1039(2) 0.0504(9) Uani 1.00 1 d .
C(47) C 0.5410(3) 0.8233(2) -0.0747(2) 0.0522(9) Uani 1.00 1 d .
C(48) C 0.5802(3) 0.7459(2) -0.0034(2) 0.0462(8) Uani 1.00 1 d .
C(49) C 0.0429(3) 0.6369(2) 0.4662(2) 0.0482(9) Uani 1.00 1 d .
C(50) C 0.0143(4) 0.5926(2) 0.5589(2) 0.0686(12) Uani 1.00 1 d .
C(51) C 0.1022(6) 0.5129(3) 0.5879(4) 0.0959(18) Uani 1.00 1 d .
C(52) C 0.1838(4) 0.5085(3) 0.5158(4) 0.0931(18) Uani 1.00 1 d .
C(53) C 0.1490(3) 0.5849(2) 0.4404(3) 0.0670(12) Uani 1.00 1 d .
C(54) C -0.0317(3) 0.0832(2) 0.0703(2) 0.0461(8) Uani 1.00 1 d .
C(55) C -0.0307(3) -0.0132(2) 0.1274(2) 0.0593(10) Uani 1.00 1 d .
C(56) C -0.1289(4) -0.0548(2) 0.1081(2) 0.0690(12) Uani 1.00 1 d .
C(57) C -0.1903(3) 0.0153(3) 0.0397(3) 0.0672(12) Uani 1.00 1 d .
C(58) C -0.1310(3) 0.1004(2) 0.0163(2) 0.0521(9) Uani 1.00 1 d .
H(1) H 0.4573 0.1240 0.3501 0.054 Uiso 1.00 1 c R
H(2) H 0.6256 0.2181 0.3109 0.066 Uiso 1.00 1 c R
H(3) H 0.8395 0.1640 0.2754 0.072 Uiso 1.00 1 c R
H(4) H 0.8673 0.0002 0.2880 0.069 Uiso 1.00 1 c R
H(5) H 0.6972 -0.1023 0.3275 0.055 Uiso 1.00 1 c R
H(6) H 0.6160 -0.1664 0.4745 0.056 Uiso 1.00 1 c R
H(7) H 0.6337 -0.3077 0.5806 0.073 Uiso 1.00 1 c R
H(8) H 0.4477 -0.4071 0.6458 0.075 Uiso 1.00 1 c R
H(9) H 0.2535 -0.3457 0.5791 0.074 Uiso 1.00 1 c R
H(10) H 0.2392 -0.1934 0.4637 0.059 Uiso 1.00 1 c R
H(11) H 0.5822 -0.0515 0.1997 0.054 Uiso 1.00 1 c R
H(12) H 0.5635 -0.0970 0.0826 0.066 Uiso 1.00 1 c R
H(13) H 0.3678 -0.1762 0.0862 0.068 Uiso 1.00 1 c R
H(14) H 0.2156 -0.1900 0.2010 0.067 Uiso 1.00 1 c R
H(15) H 0.2275 -0.1426 0.3164 0.058 Uiso 1.00 1 c R
H(16) H 0.2335 0.0607 0.2511 0.051 Uiso 1.00 1 c R
H(17) H 0.0679 0.1587 0.2748 0.064 Uiso 1.00 1 c R
H(18) H 0.0140 0.1698 0.4160 0.070 Uiso 1.00 1 c R
H(19) H 0.1157 0.0763 0.5322 0.069 Uiso 1.00 1 c R
H(20) H 0.2960 -0.0333 0.5130 0.057 Uiso 1.00 1 c R
H(21) H 0.4107 0.5729 0.2989 0.066 Uiso 1.00 1 c R
H(22) H 0.4547 0.6356 0.3997 0.082 Uiso 1.00 1 c R
H(23) H 0.6499 0.7067 0.3819 0.082 Uiso 1.00 1 c R
H(24) H 0.7980 0.7198 0.2580 0.078 Uiso 1.00 1 c R
H(25) H 0.7559 0.6652 0.1495 0.066 Uiso 1.00 1 c R
H(26) H 0.7336 0.4487 0.2319 0.077 Uiso 1.00 1 c R
H(27) H 0.8945 0.3610 0.2065 0.091 Uiso 1.00 1 c R
H(28) H 0.9748 0.3704 0.0550 0.097 Uiso 1.00 1 c R
H(29) H 0.8720 0.4771 -0.0590 0.095 Uiso 1.00 1 c R
H(30) H 0.6858 0.5691 -0.0269 0.073 Uiso 1.00 1 c R
H(31) H 0.5342 0.3762 0.1655 0.060 Uiso 1.00 1 c R
H(32) H 0.3782 0.2678 0.2104 0.076 Uiso 1.00 1 c R
H(33) H 0.1648 0.3288 0.2567 0.086 Uiso 1.00 1 c R
H(34) H 0.1128 0.4878 0.2460 0.074 Uiso 1.00 1 c R
H(35) H 0.2809 0.5945 0.1863 0.060 Uiso 1.00 1 c R
H(36) H 0.3311 0.6176 0.0332 0.055 Uiso 1.00 1 c R
H(37) H 0.2670 0.7518 -0.0851 0.061 Uiso 1.00 1 c R
H(38) H 0.3924 0.8807 -0.1552 0.058 Uiso 1.00 1 c R
H(39) H 0.5968 0.8706 -0.1024 0.059 Uiso 1.00 1 c R
H(40) H 0.6577 0.7455 0.0195 0.054 Uiso 1.00 1 c R
H(41) H -0.0515 0.6126 0.5946 0.082 Uiso 1.00 1 c R
H(42) H 0.1045 0.4698 0.6468 0.112 Uiso 1.00 1 c R
H(43) H 0.2515 0.4620 0.5172 0.109 Uiso 1.00 1 c R
H(44) H 0.1899 0.5990 0.3823 0.079 Uiso 1.00 1 c R
H(45) H 0.0254 -0.0442 0.1707 0.067 Uiso 1.00 1 c R
H(46) H -0.1499 -0.1191 0.1364 0.078 Uiso 1.00 1 c R
H(47) H -0.2595 0.0065 0.0142 0.082 Uiso 1.00 1 c R
H(48) H -0.1532 0.1593 -0.0279 0.062 Uiso 1.00 1 c R
H(49) H 0.0353 0.7052 0.2097 0.125 Uiso 1.00 1 c R
H(50) H 0.0212 0.7065 0.1179 0.125 Uiso 1.00 1 c R

loop_
_atom_site_aniso_label
_atom_site_aniso_U_11
_atom_site_aniso_U_22
_atom_site_aniso_U_33
_atom_site_aniso_U_12
_atom_site_aniso_U_13
_atom_site_aniso_U_23
Fe(1) 0.0523(4) 0.0384(3) 0.0775(5) -0.0056(3) -0.0189(3) -0.0126(3)
Fe(2) 0.0417(3) 0.0432(3) 0.0452(3) -0.0029(2) 0.0069(2) -0.0174(2)
S(1) 0.0652(6) 0.0575(5) 0.0561(5) -0.0051(4) -0.0115(4) -0.0225(4)
S(2) 0.0417(4) 0.0428(4) 0.0524(4) -0.0036(3) -0.0036(3) -0.0163(3)
P(1) 0.0356(3) 0.0363(3) 0.0318(3) -0.0019(3) -0.0023(2) -0.0114(3)
P(2) 0.0432(4) 0.0381(4) 0.0382(4) 0.0012(3) -0.0050(3) -0.0114(3)
O(1) 0.087(2) 0.0753(18) 0.0508(15) -0.0084(15) -0.0091(13) -0.0223(13)
O(2) 0.0536(14) 0.0442(13) 0.0744(17) -0.0098(10) -0.0002(12) -0.0249(12)
O(3) 0.0368(12) 0.0679(17) 0.101(2) -0.0001(11) -0.0021(13) -0.0324(15)
O(4) 0.105(2) 0.0717(18) 0.0550(16) -0.0294(17) -0.0050(15) -0.0145(14)
O(5) 0.127(2) 0.0718(19) 0.0589(17) -0.0094(18) -0.0068(17) -0.0364(15)
O(6) 0.0633(19) 0.098(2) 0.118(2) -0.0020(16) -0.0341(18) -0.037(2)
O(7) 0.116(2) 0.100(2) 0.096(2) 0.041(2) -0.022(2) -0.043(2)
C(1) 0.0386(15) 0.0421(16) 0.0296(13) -0.0022(12) -0.0037(11) -0.0114(12)
C(2) 0.0500(18) 0.0436(17) 0.0413(16) -0.0029(14) -0.0087(13) -0.0173(13)
C(3) 0.059(2) 0.051(2) 0.053(2) -0.0143(16) -0.0080(16) -0.0190(16)
C(4) 0.053(2) 0.074(2) 0.052(2) -0.0239(18) -0.0040(16) -0.0228(18)
C(5) 0.0383(18) 0.088(2) 0.0450(18) -0.0105(17) 0.0018(14) -0.0257(19)
C(6) 0.0428(17) 0.0537(19) 0.0406(16) -0.0030(14) -0.0010(13) -0.0187(14)
C(7) 0.0446(17) 0.0379(15) 0.0365(15) -0.0020(12) -0.0039(12) -0.0142(12)
C(8) 0.0453(18) 0.0562(19) 0.0377(16) 0.0020(14) -0.0063(13) -0.0112(14)
C(9) 0.067(2) 0.067(2) 0.049(2) 0.018(2) -0.0139(18) -0.0103(18)
C(10) 0.099(3) 0.048(2) 0.0408(19) 0.008(2) -0.010(2) -0.0054(16)
C(11) 0.086(2) 0.054(2) 0.0457(19) -0.024(2) -0.0019(19) -0.0115(16)
C(12) 0.057(2) 0.0516(19) 0.0387(16) -0.0146(16) -0.0072(14) -0.0074(14)
C(13) 0.0411(15) 0.0337(14) 0.0357(14) -0.0007(11) -0.0048(12) -0.0130(12)
C(14) 0.0475(18) 0.0487(18) 0.0383(16) -0.0080(14) 0.0014(13) -0.0158(14)
C(15) 0.058(2) 0.064(2) 0.0433(18) -0.0037(17) 0.0004(15) -0.0272(16)
C(16) 0.056(2) 0.061(2) 0.0522(19) 0.0039(16) -0.0115(16) -0.0326(17)
C(17) 0.053(2) 0.057(2) 0.058(2) -0.0033(16) -0.0153(16) -0.0279(17)
C(18) 0.0452(18) 0.0558(19) 0.0452(17) -0.0097(14) -0.0032(14) -0.0213(15)
C(19) 0.0350(15) 0.0370(15) 0.0374(14) -0.0039(11) -0.0046(11) -0.0096(12)
C(20) 0.0412(16) 0.0475(17) 0.0389(16) 0.0019(13) -0.0078(13) -0.0133(13)
C(21) 0.0469(19) 0.055(2) 0.059(2) 0.0074(15) -0.0155(16) -0.0181(17)
C(22) 0.0458(19) 0.063(2) 0.066(2) 0.0122(16) -0.0024(17) -0.0287(19)
C(23) 0.056(2) 0.068(2) 0.0494(19) 0.0078(17) 0.0028(16) -0.0301(18)
C(24) 0.0494(19) 0.057(2) 0.0367(16) 0.0078(15) -0.0052(13) -0.0174(14)
C(25) 0.0478(18) 0.0418(16) 0.0392(16) 0.0041(13) -0.0092(13) -0.0117(13)
C(26) 0.056(2) 0.060(2) 0.0497(19) -0.0016(16) -0.0049(16) -0.0240(17)
C(27) 0.076(2) 0.075(2) 0.055(2) 0.009(2) -0.0074(19) -0.034(2)
C(28) 0.081(2) 0.058(2) 0.066(2) 0.015(2) -0.030(2) -0.0338(19)
C(29) 0.068(2) 0.057(2) 0.070(2) -0.0017(18) -0.029(2) -0.0222(19)
C(30) 0.057(2) 0.060(2) 0.0471(19) -0.0064(17) -0.0110(16) -0.0158(16)
C(31) 0.0432(17) 0.0430(17) 0.0550(19) -0.0017(13) -0.0050(14) -0.0148(15)
C(32) 0.059(2) 0.064(2) 0.069(2) 0.0137(19) -0.0026(19) -0.008(2)
C(33) 0.057(2) 0.060(2) 0.109(4) 0.011(2) -0.008(2) -0.003(2)
C(34) 0.047(2) 0.061(2) 0.134(4) -0.0081(19) 0.019(2) -0.046(2)
C(35) 0.049(2) 0.091(3) 0.097(3) -0.011(2) 0.011(2) -0.061(2)
C(36) 0.0462(19) 0.069(2) 0.067(2) -0.0077(16) 0.0009(16) -0.037(2)
C(37) 0.0445(17) 0.0396(16) 0.0377(15) -0.0022(13) -0.0040(13) -0.0086(13)
C(38) 0.056(2) 0.0433(17) 0.0509(19) -0.0004(15) -0.0109(16) -0.0109(15)
C(39) 0.078(2) 0.046(2) 0.066(2) -0.0093(19) -0.013(2) -0.0091(18)
C(40) 0.071(2) 0.065(2) 0.079(2) -0.029(2) -0.002(2) -0.006(2)
C(41) 0.054(2) 0.065(2) 0.066(2) -0.0085(18) 0.0026(18) -0.010(2)
C(42) 0.0502(19) 0.052(2) 0.0486(18) -0.0027(15) -0.0022(15) -0.0131(15)
C(43) 0.0473(17) 0.0372(15) 0.0369(15) -0.0006(12) -0.0021(13) -0.0133(12)
C(44) 0.0500(18) 0.0416(16) 0.0471(17) -0.0035(13) -0.0081(14) -0.0156(14)
C(45) 0.055(2) 0.0498(19) 0.0472(18) 0.0056(15) -0.0164(15) -0.0169(15)
C(46) 0.060(2) 0.0458(18) 0.0394(17) 0.0027(15) -0.0063(15) -0.0112(14)
C(47) 0.058(2) 0.0480(19) 0.0418(17) -0.0099(15) 0.0008(15) -0.0084(14)
C(48) 0.0444(17) 0.0467(17) 0.0427(16) -0.0054(13) -0.0049(13) -0.0110(14)
C(49) 0.0423(17) 0.0442(17) 0.058(2) -0.0099(13) -0.0030(15) -0.0179(15)
C(50) 0.089(3) 0.059(2) 0.057(2) -0.015(2) -0.017(2) -0.0152(19)
C(51) 0.117(4) 0.052(2) 0.111(4) -0.020(2) -0.067(3) 0.001(2)
C(52) 0.065(2) 0.046(2) 0.163(5) 0.006(2) -0.047(3) -0.023(3)
C(53) 0.0419(19) 0.050(2) 0.107(3) -0.0038(15) -0.006(2) -0.028(2)
C(54) 0.0497(18) 0.0445(17) 0.0401(16) 0.0042(14) 0.0001(13) -0.0156(14)
C(55) 0.069(2) 0.056(2) 0.0433(18) 0.0059(18) 0.0065(16) -0.0153(16)
C(56) 0.072(2) 0.055(2) 0.069(2) -0.0157(19) 0.035(2) -0.023(2)
C(57) 0.046(2) 0.074(2) 0.084(2) -0.0112(18) 0.0121(19) -0.038(2)
C(58) 0.0420(17) 0.058(2) 0.056(2) 0.0033(15) 0.0005(15) -0.0255(17)

loop_
_atom_type_symbol
_atom_type_description
_atom_type_scat_dispersion_real
_atom_type_scat_dispersion_imag
_atom_type_scat_source
Fe Fe 0.346 0.844
;
International Tables for Crystallography
(1992, Vol. C, Tables 4.2.6.8 and 6.1.1.4)
;
S S 0.125 0.123
;
International Tables for Crystallography
(1992, Vol. C, Tables 4.2.6.8 and 6.1.1.4)
;
P P 0.102 0.094
;
International Tables for Crystallography
(1992, Vol. C, Tables 4.2.6.8 and 6.1.1.4)
;
O O 0.011 0.006
;
International Tables for Crystallography
(1992, Vol. C, Tables 4.2.6.8 and 6.1.1.4)
;
C C 0.003 0.002
;
International Tables for Crystallography
(1992, Vol. C, Tables 4.2.6.8 and 6.1.1.4)
;
H H 0.000 0.000
;
International Tables for Crystallography
(1992, Vol. C, Table 6.1.1.4)
;

loop_
_geom_angle_atom_site_label_1
_geom_angle_atom_site_label_2
_geom_angle_atom_site_label_3
_geom_angle
_geom_angle_publ_flag
_geom_angle_site_symmetry_1
_geom_angle_site_symmetry_3
C(49) Fe(1) C(49) 180.0(2) yes . 2_566
C(49) Fe(1) C(50) 40.74(14) yes . .
C(49) Fe(1) C(50) 139.26(14) yes . 2_566
C(49) Fe(1) C(51) 68.52(16) yes . .
C(49) Fe(1) C(51) 111.48(16) yes . 2_566
C(49) Fe(1) C(52) 68.44(15) yes . .
C(49) Fe(1) C(52) 111.56(15) yes . 2_566
C(49) Fe(1) C(53) 40.53(15) yes . .
C(49) Fe(1) C(53) 139.47(15) yes . 2_566
C(49) Fe(1) C(50) 139.26(14) yes 2_566 .
C(49) Fe(1) C(50) 40.74(14) yes 2_566 2_566
C(49) Fe(1) C(51) 111.48(16) yes 2_566 .
C(49) Fe(1) C(51) 68.52(16) yes 2_566 2_566
C(49) Fe(1) C(52) 111.56(15) yes 2_566 .
C(49) Fe(1) C(52) 68.44(15) yes 2_566 2_566
C(49) Fe(1) C(53) 139.47(15) yes 2_566 .
C(49) Fe(1) C(53) 40.53(15) yes 2_566 2_566
C(50) Fe(1) C(50) 180 no . 2_566
C(50) Fe(1) C(51) 40.84(18) yes . .
C(50) Fe(1) C(51) 139.16(18) yes . 2_566
C(50) Fe(1) C(52) 68.1(2) yes . .
C(50) Fe(1) C(52) 111.9(2) yes . 2_566
C(50) Fe(1) C(53) 68.00(19) yes . .
C(50) Fe(1) C(53) 112.00(19) yes . 2_566
C(50) Fe(1) C(51) 139.16(18) yes 2_566 .
C(50) Fe(1) C(51) 40.84(18) yes 2_566 2_566
C(50) Fe(1) C(52) 111.9(2) yes 2_566 .
C(50) Fe(1) C(52) 68.1(2) yes 2_566 2_566
C(50) Fe(1) C(53) 112.00(19) yes 2_566 .
C(50) Fe(1) C(53) 68.00(19) yes 2_566 2_566
C(51) Fe(1) C(51) 180.0(3) yes . 2_566
C(51) Fe(1) C(52) 39.9(2) yes . .
C(51) Fe(1) C(52) 140.1(2) yes . 2_566
C(51) Fe(1) C(53) 67.7(2) yes . .
C(51) Fe(1) C(53) 112.3(2) yes . 2_566
C(51) Fe(1) C(52) 140.1(2) yes 2_566 .
C(51) Fe(1) C(52) 39.9(2) yes 2_566 2_566
C(51) Fe(1) C(53) 112.3(2) yes 2_566 .
C(51) Fe(1) C(53) 67.7(2) yes 2_566 2_566
C(52) Fe(1) C(52) 180 no . 2_566
C(52) Fe(1) C(53) 40.53(18) yes . .
C(52) Fe(1) C(53) 139.47(18) yes . 2_566
C(52) Fe(1) C(53) 139.47(18) yes 2_566 .
C(52) Fe(1) C(53) 40.53(18) yes 2_566 2_566
C(53) Fe(1) C(53) 180.0(2) yes . 2_566
C(54) Fe(2) C(54) 180.00(17) yes . 2_555
C(54) Fe(2) C(55) 40.96(13) yes . .
C(54) Fe(2) C(55) 139.04(13) yes . 2_555
C(54) Fe(2) C(56) 68.61(17) yes . .
C(54) Fe(2) C(56) 111.39(17) yes . 2_555
C(54) Fe(2) C(57) 68.78(18) yes . .
C(54) Fe(2) C(57) 111.22(18) yes . 2_555
C(54) Fe(2) C(58) 41.30(15) yes . .
C(54) Fe(2) C(58) 138.70(15) yes . 2_555
C(54) Fe(2) C(55) 139.04(13) yes 2_555 .
C(54) Fe(2) C(55) 40.96(13) yes 2_555 2_555
C(54) Fe(2) C(56) 111.39(17) yes 2_555 .
C(54) Fe(2) C(56) 68.61(17) yes 2_555 2_555
C(54) Fe(2) C(57) 111.22(18) yes 2_555 .
C(54) Fe(2) C(57) 68.78(18) yes 2_555 2_555
C(54) Fe(2) C(58) 138.70(15) yes 2_555 .
C(54) Fe(2) C(58) 41.30(15) yes 2_555 2_555
C(55) Fe(2) C(55) 180 no . 2_555
C(55) Fe(2) C(56) 40.84(19) yes . .
C(55) Fe(2) C(56) 139.16(19) yes . 2_555
C(55) Fe(2) C(57) 68.76(18) yes . .
C(55) Fe(2) C(57) 111.24(18) yes . 2_555
C(55) Fe(2) C(58) 69.00(15) yes . .
C(55) Fe(2) C(58) 111.00(15) yes . 2_555
C(55) Fe(2) C(56) 139.16(19) yes 2_555 .
C(55) Fe(2) C(56) 40.84(19) yes 2_555 2_555
C(55) Fe(2) C(57) 111.24(18) yes 2_555 .
C(55) Fe(2) C(57) 68.76(18) yes 2_555 2_555
C(55) Fe(2) C(58) 111.00(15) yes 2_555 .
C(55) Fe(2) C(58) 69.00(15) yes 2_555 2_555
C(56) Fe(2) C(56) 180.0(2) yes . 2_555
C(56) Fe(2) C(57) 40.54(16) yes . .
C(56) Fe(2) C(57) 139.46(16) yes . 2_555
C(56) Fe(2) C(58) 68.22(14) yes . .
C(56) Fe(2) C(58) 111.78(14) yes . 2_555
C(56) Fe(2) C(57) 139.46(15) yes 2_555 .
C(56) Fe(2) C(57) 40.54(16) yes 2_555 2_555
C(56) Fe(2) C(58) 111.78(14) yes 2_555 .
C(56) Fe(2) C(58) 68.22(14) yes 2_555 2_555
C(57) Fe(2) C(57) 180 no . 2_555
C(57) Fe(2) C(58) 40.39(17) yes . .
C(57) Fe(2) C(58) 139.61(17) yes . 2_555
C(57) Fe(2) C(58) 139.61(17) yes 2_555 .
C(57) Fe(2) C(58) 40.39(17) yes 2_555 2_555
C(58) Fe(2) C(58) 180.0(2) yes . 2_555
O(4) S(1) O(5) 112.23(18) yes . .
O(4) S(1) O(6) 114.06(19) yes . .
O(4) S(1) C(54) 106.88(19) yes . .
O(5) S(1) O(6) 112.4(2) yes . .
O(5) S(1) C(54) 104.89(19) yes . .
O(6) S(1) C(54) 105.5(2) yes . .
O(1) S(2) O(2) 112.79(17) yes . .
O(1) S(2) O(3) 113.7(2) yes . .
O(1) S(2) C(49) 105.42(18) yes . .
O(2) S(2) O(3) 113.30(18) yes . .
O(2) S(2) C(49) 104.10(17) yes . .
O(3) S(2) C(49) 106.47(14) yes . .
C(1) P(1) C(7) 111.03(14) yes . .
C(1) P(1) C(13) 110.30(14) yes . .
C(1) P(1) C(19) 108.38(15) yes . .
C(7) P(1) C(13) 108.99(15) yes . .
C(7) P(1) C(19) 108.87(13) yes . .
C(13) P(1) C(19) 109.24(15) yes . .
C(25) P(2) C(31) 107.42(17) yes . .
C(25) P(2) C(37) 110.74(15) yes . .
C(25) P(2) C(43) 111.02(16) yes . .
C(31) P(2) C(37) 108.78(16) yes . .
C(31) P(2) C(43) 110.25(14) yes . .
C(37) P(2) C(43) 108.60(15) yes . .
P(1) C(1) C(2) 119.3(2) yes . .
P(1) C(1) C(6) 121.4(2) yes . .
C(2) C(1) C(6) 119.2(3) yes . .
C(1) C(2) C(3) 120.2(3) yes . .
C(2) C(3) C(4) 120.4(3) yes . .
C(3) C(4) C(5) 120.5(3) yes . .
C(4) C(5) C(6) 120.1(3) yes . .
C(1) C(6) C(5) 119.5(3) yes . .
P(1) C(7) C(8) 121.6(2) yes . .
P(1) C(7) C(12) 118.3(2) yes . .
C(8) C(7) C(12) 119.8(2) yes . .
C(7) C(8) C(9) 119.7(3) yes . .
C(8) C(9) C(10) 120.0(3) yes . .
C(9) C(10) C(11) 121.0(3) yes . .
C(10) C(11) C(12) 119.7(3) yes . .
C(7) C(12) C(11) 119.8(3) yes . .
P(1) C(13) C(14) 122.4(2) yes . .
P(1) C(13) C(18) 118.0(2) yes . .
C(14) C(13) C(18) 119.5(3) yes . .
C(13) C(14) C(15) 119.5(3) yes . .
C(14) C(15) C(16) 120.8(3) yes . .
C(15) C(16) C(17) 119.7(4) yes . .
C(16) C(17) C(18) 120.6(3) yes . .
C(13) C(18) C(17) 119.8(3) yes . .
P(1) C(19) C(20) 120.3(2) yes . .
P(1) C(19) C(24) 119.1(2) yes . .
C(20) C(19) C(24) 120.3(2) yes . .
C(19) C(20) C(21) 118.9(3) yes . .
C(20) C(21) C(22) 120.6(3) yes . .
C(21) C(22) C(23) 120.8(3) yes . .
C(22) C(23) C(24) 119.8(3) yes . .
C(19) C(24) C(23) 119.5(3) yes . .
P(2) C(25) C(26) 122.0(2) yes . .
P(2) C(25) C(30) 118.0(2) yes . .
C(26) C(25) C(30) 120.0(3) yes . .
C(25) C(26) C(27) 119.7(3) yes . .
C(26) C(27) C(28) 120.3(3) yes . .
C(27) C(28) C(29) 120.4(4) yes . .
C(28) C(29) C(30) 120.5(4) yes . .
C(25) C(30) C(29) 119.2(3) yes . .
P(2) C(31) C(32) 119.3(2) yes . .
P(2) C(31) C(36) 121.3(2) yes . .
C(32) C(31) C(36) 119.2(3) yes . .
C(31) C(32) C(33) 119.4(4) yes . .
C(32) C(33) C(34) 120.1(4) yes . .
C(33) C(34) C(35) 120.7(4) yes . .
C(34) C(35) C(36) 120.6(4) yes . .
C(31) C(36) C(35) 120.0(3) yes . .
P(2) C(37) C(38) 120.5(2) yes . .
P(2) C(37) C(42) 119.8(2) yes . .
C(38) C(37) C(42) 119.6(3) yes . .
C(37) C(38) C(39) 120.1(3) yes . .
C(38) C(39) C(40) 119.4(4) yes . .
C(39) C(40) C(41) 121.6(4) yes . .
C(40) C(41) C(42) 119.5(3) yes . .
C(37) C(42) C(41) 119.8(3) yes . .
P(2) C(43) C(44) 120.9(2) yes . .
P(2) C(43) C(48) 119.2(2) yes . .
C(44) C(43) C(48) 119.8(2) yes . .
C(43) C(44) C(45) 119.9(3) yes . .
C(44) C(45) C(46) 119.9(3) yes . .
C(45) C(46) C(47) 120.8(2) yes . .
C(46) C(47) C(48) 120.1(3) yes . .
C(43) C(48) C(47) 119.3(3) yes . .
Fe(1) C(49) S(2) 130.6(2) yes . .
Fe(1) C(49) C(50) 69.8(2) yes . .
Fe(1) C(49) C(53) 69.7(2) yes . .
S(2) C(49) C(50) 125.5(2) yes . .
S(2) C(49) C(53) 126.9(2) yes . .
C(50) C(49) C(53) 107.3(3) yes . .
Fe(1) C(50) C(49) 69.5(2) yes . .
Fe(1) C(50) C(51) 69.0(3) yes . .
C(49) C(50) C(51) 107.3(4) yes . .
Fe(1) C(51) C(50) 70.2(3) yes . .
Fe(1) C(51) C(52) 70.2(4) yes . .
C(50) C(51) C(52) 108.7(4) yes . .
Fe(1) C(52) C(51) 69.9(3) yes . .
Fe(1) C(52) C(53) 70.1(2) yes . .
C(51) C(52) C(53) 108.3(4) yes . .
Fe(1) C(53) C(49) 69.7(2) yes . .
Fe(1) C(53) C(52) 69.4(2) yes . .
C(49) C(53) C(52) 108.3(4) yes . .
Fe(2) C(54) S(1) 127.24(17) yes . .
Fe(2) C(54) C(55) 70.1(2) yes . .
Fe(2) C(54) C(58) 69.8(2) yes . .
S(1) C(54) C(55) 125.2(2) yes . .
S(1) C(54) C(58) 126.8(2) yes . .
C(55) C(54) C(58) 108.0(3) yes . .
Fe(2) C(55) C(54) 68.9(2) yes . .
Fe(2) C(55) C(56) 69.9(2) yes . .
C(54) C(55) C(56) 107.4(3) yes . .
Fe(2) C(56) C(55) 69.3(2) yes . .
Fe(2) C(56) C(57) 69.9(2) yes . .
C(55) C(56) C(57) 108.5(3) yes . .
Fe(2) C(57) C(56) 69.6(2) yes . .
Fe(2) C(57) C(58) 69.2(2) yes . .
C(56) C(57) C(58) 107.9(4) yes . .
Fe(2) C(58) C(54) 68.9(2) yes . .
Fe(2) C(58) C(57) 70.4(2) yes . .
C(54) C(58) C(57) 108.1(3) yes . .
H(49) O(7) H(50) 109.5 no . .
C(1) C(2) H(1) 121.7 no . .
C(3) C(2) H(1) 118.1 no . .
C(2) C(3) H(2) 116.7 no . .
C(4) C(3) H(2) 122.9 no . .
C(3) C(4) H(3) 116.9 no . .
C(5) C(4) H(3) 122.6 no . .
C(4) C(5) H(4) 119.8 no . .
C(6) C(5) H(4) 120.0 no . .
C(1) C(6) H(5) 121.2 no . .
C(5) C(6) H(5) 119.2 no . .
C(7) C(8) H(6) 121.6 no . .
C(9) C(8) H(6) 118.7 no . .
C(8) C(9) H(7) 112.8 no . .
C(10) C(9) H(7) 127.2 no . .
C(9) C(10) H(8) 121.5 no . .
C(11) C(10) H(8) 117.2 no . .
C(10) C(11) H(9) 124.6 no . .
C(12) C(11) H(9) 115.7 no . .
C(7) C(12) H(10) 116.5 no . .
C(11) C(12) H(10) 123.7 no . .
C(13) C(14) H(11) 119.4 no . .
C(15) C(14) H(11) 121.1 no . .
C(14) C(15) H(12) 116.2 no . .
C(16) C(15) H(12) 122.9 no . .
C(15) C(16) H(13) 122.8 no . .
C(17) C(16) H(13) 117.5 no . .
C(16) C(17) H(14) 116.8 no . .
C(18) C(17) H(14) 122.6 no . .
C(13) C(18) H(15) 120.1 no . .
C(17) C(18) H(15) 120.1 no . .
C(19) C(20) H(16) 122.0 no . .
C(21) C(20) H(16) 119.0 no . .
C(20) C(21) H(17) 115.2 no . .
C(22) C(21) H(17) 124.1 no . .
C(21) C(22) H(18) 122.3 no . .
C(23) C(22) H(18) 117.0 no . .
C(22) C(23) H(19) 118.0 no . .
C(24) C(23) H(19) 122.0 no . .
C(19) C(24) H(20) 118.0 no . .
C(23) C(24) H(20) 122.4 no . .
C(25) C(26) H(21) 119.1 no . .
C(27) C(26) H(21) 121.0 no . .
C(26) C(27) H(22) 118.7 no . .
C(28) C(27) H(22) 120.9 no . .
C(27) C(28) H(23) 121.0 no . .
C(29) C(28) H(23) 118.6 no . .
C(28) C(29) H(24) 120.4 no . .
C(30) C(29) H(24) 119.1 no . .
C(25) C(30) H(25) 120.1 no . .
C(29) C(30) H(25) 120.7 no . .
C(31) C(32) H(26) 117.9 no . .
C(33) C(32) H(26) 122.4 no . .
C(32) C(33) H(27) 105.0 no . .
C(34) C(33) H(27) 134.6 no . .
C(33) C(34) H(28) 119.6 no . .
C(35) C(34) H(28) 119.6 no . .
C(34) C(35) H(29) 118.2 no . .
C(36) C(35) H(29) 121.1 no . .
C(31) C(36) H(30) 118.6 no . .
C(35) C(36) H(30) 121.3 no . .
C(37) C(38) H(31) 120.6 no . .
C(39) C(38) H(31) 119.3 no . .
C(38) C(39) H(32) 114.6 no . .
C(40) C(39) H(32) 125.8 no . .
C(39) C(40) H(33) 121.2 no . .
C(41) C(40) H(33) 117.2 no . .
C(40) C(41) H(34) 124.2 no . .
C(42) C(41) H(34) 116.3 no . .
C(37) C(42) H(35) 117.8 no . .
C(41) C(42) H(35) 122.0 no . .
C(43) C(44) H(36) 121.4 no . .
C(45) C(44) H(36) 118.7 no . .
C(44) C(45) H(37) 119.7 no . .
C(46) C(45) H(37) 120.2 no . .
C(45) C(46) H(38) 116.5 no . .
C(47) C(46) H(38) 122.6 no . .
C(46) C(47) H(39) 122.7 no . .
C(48) C(47) H(39) 117.1 no . .
C(43) C(48) H(40) 119.6 no . .
C(47) C(48) H(40) 121.0 no . .
Fe(1) C(50) H(41) 126.8 no . .
C(49) C(50) H(41) 126.3 no . .
C(51) C(50) H(41) 126.4 no . .
Fe(1) C(51) H(42) 125.5 no . .
C(50) C(51) H(42) 125.5 no . .
C(52) C(51) H(42) 125.8 no . .
Fe(1) C(52) H(43) 125.7 no . .
C(51) C(52) H(43) 125.8 no . .
C(53) C(52) H(43) 126.0 no . .
Fe(1) C(53) H(44) 126.6 no . .
C(49) C(53) H(44) 125.9 no . .
C(52) C(53) H(44) 125.8 no . .
Fe(2) C(55) H(45) 126.5 no . .
C(54) C(55) H(45) 126.3 no . .
C(56) C(55) H(45) 126.3 no . .
Fe(2) C(56) H(46) 126.6 no . .
C(55) C(56) H(46) 125.7 no . .
C(57) C(56) H(46) 125.7 no . .
Fe(2) C(57) H(47) 126.9 no . .
C(56) C(57) H(47) 126.0 no . .
C(58) C(57) H(47) 126.0 no . .
Fe(2) C(58) H(48) 126.3 no . .
C(54) C(58) H(48) 125.9 no . .
C(57) C(58) H(48) 125.9 no . .

loop_
_geom_bond_atom_site_label_1
_geom_bond_atom_site_label_2
_geom_bond_distance
_geom_bond_publ_flag
_geom_bond_site_symmetry_2
Fe(1) C(49) 2.042(3) yes .
Fe(1) C(49) 2.042(3) yes 2_566
Fe(1) C(50) 2.046(5) yes .
Fe(1) C(50) 2.046(5) yes 2_566
Fe(1) C(51) 2.030(7) yes .
Fe(1) C(51) 2.030(7) yes 2_566
Fe(1) C(52) 2.033(5) yes .
Fe(1) C(52) 2.033(5) yes 2_566
Fe(1) C(53) 2.042(3) yes .
Fe(1) C(53) 2.042(3) yes 2_566
Fe(2) C(54) 2.015(4) yes .
Fe(2) C(54) 2.015(4) yes 2_555
Fe(2) C(55) 2.030(3) yes .
Fe(2) C(55) 2.030(3) yes 2_555
Fe(2) C(56) 2.038(3) yes .
Fe(2) C(56) 2.038(3) yes 2_555
Fe(2) C(57) 2.043(3) yes .
Fe(2) C(57) 2.043(3) yes 2_555
Fe(2) C(58) 2.027(3) yes .
Fe(2) C(58) 2.027(3) yes 2_555
S(1) O(4) 1.440(2) yes .
S(1) O(5) 1.456(3) yes .
S(1) O(6) 1.450(3) yes .
S(1) C(54) 1.753(4) yes .
S(2) O(1) 1.445(3) yes .
S(2) O(2) 1.448(3) yes .
S(2) O(3) 1.439(2) yes .
S(2) C(49) 1.760(3) yes .
P(1) C(1) 1.796(3) yes .
P(1) C(7) 1.800(2) yes .
P(1) C(13) 1.797(3) yes .
P(1) C(19) 1.789(3) yes .
P(2) C(25) 1.793(4) yes .
P(2) C(31) 1.784(3) yes .
P(2) C(37) 1.801(3) yes .
P(2) C(43) 1.795(2) yes .
C(1) C(2) 1.392(4) yes .
C(1) C(6) 1.402(4) yes .
C(2) C(3) 1.384(5) yes .
C(3) C(4) 1.367(5) yes .
C(4) C(5) 1.379(6) yes .
C(5) C(6) 1.392(5) yes .
C(7) C(8) 1.387(4) yes .
C(7) C(12) 1.389(4) yes .
C(8) C(9) 1.391(4) yes .
C(9) C(10) 1.362(6) yes .
C(10) C(11) 1.379(6) yes .
C(11) C(12) 1.385(4) yes .
C(13) C(14) 1.398(4) yes .
C(13) C(18) 1.393(5) yes .
C(14) C(15) 1.384(6) yes .
C(15) C(16) 1.375(5) yes .
C(16) C(17) 1.382(5) yes .
C(17) C(18) 1.380(6) yes .
C(19) C(20) 1.389(4) yes .
C(19) C(24) 1.395(5) yes .
C(20) C(21) 1.388(5) yes .
C(21) C(22) 1.371(6) yes .
C(22) C(23) 1.372(5) yes .
C(23) C(24) 1.390(5) yes .
C(25) C(26) 1.390(4) yes .
C(25) C(30) 1.397(5) yes .
C(26) C(27) 1.384(7) yes .
C(27) C(28) 1.371(6) yes .
C(28) C(29) 1.376(6) yes .
C(29) C(30) 1.386(7) yes .
C(31) C(32) 1.392(5) yes .
C(31) C(36) 1.390(5) yes .
C(32) C(33) 1.394(6) yes .
C(33) C(34) 1.364(9) yes .
C(34) C(35) 1.357(6) yes .
C(35) C(36) 1.374(6) yes .
C(37) C(38) 1.392(5) yes .
C(37) C(42) 1.401(4) yes .
C(38) C(39) 1.383(5) yes .
C(39) C(40) 1.371(6) yes .
C(40) C(41) 1.383(6) yes .
C(41) C(42) 1.379(5) yes .
C(43) C(44) 1.394(5) yes .
C(43) C(48) 1.392(4) yes .
C(44) C(45) 1.389(4) yes .
C(45) C(46) 1.368(4) yes .
C(46) C(47) 1.378(5) yes .
C(47) C(48) 1.393(4) yes .
C(49) C(50) 1.423(5) yes .
C(49) C(53) 1.415(5) yes .
C(50) C(51) 1.422(6) yes .
C(51) C(52) 1.387(9) yes .
C(52) C(53) 1.412(6) yes .
C(54) C(55) 1.415(4) yes .
C(54) C(58) 1.425(5) yes .
C(55) C(56) 1.419(6) yes .
C(56) C(57) 1.414(5) yes .
C(57) C(58) 1.405(6) yes .
O(7) H(49) 0.950 no .
O(7) H(50) 0.950 no .
C(2) H(1) 0.961 no .
C(3) H(2) 0.989 no .
C(4) H(3) 1.072 no .
C(5) H(4) 0.950 no .
C(6) H(5) 1.041 no .
C(8) H(6) 0.945 no .
C(9) H(7) 0.951 no .
C(10) H(8) 1.027 no .
C(11) H(9) 0.985 no .
C(12) H(10) 1.042 no .
C(14) H(11) 0.991 no .
C(15) H(12) 1.037 no .
C(16) H(13) 1.045 no .
C(17) H(14) 0.877 no .
C(18) H(15) 0.950 no .
C(20) H(16) 0.986 no .
C(21) H(17) 0.948 no .
C(22) H(18) 0.931 no .
C(23) H(19) 0.987 no .
C(24) H(20) 1.038 no .
C(26) H(21) 1.000 no .
C(27) H(22) 0.958 no .
C(28) H(23) 0.995 no .
C(29) H(24) 0.981 no .
C(30) H(25) 1.019 no .
C(32) H(26) 0.956 no .
C(33) H(27) 0.924 no .
C(34) H(28) 0.950 no .
C(35) H(29) 1.001 no .
C(36) H(30) 0.998 no .
C(38) H(31) 0.976 no .
C(39) H(32) 1.081 no .
C(40) H(33) 0.912 no .
C(42) H(35) 1.035 no .
C(44) H(36) 0.993 no .
C(45) H(37) 0.981 no .
C(46) H(38) 1.024 no .
C(47) H(39) 0.920 no .
C(48) H(40) 0.956 no .
C(50) H(41) 0.950 no .
C(51) H(42) 0.950 no .
C(52) H(43) 0.950 no .
C(53) H(44) 0.950 no .
C(55) H(45) 0.950 no .
C(56) H(46) 0.950 no .
C(57) H(47) 0.950 no .
C(58) H(48) 0.950 no .

loop_
_geom_contact_atom_site_label_1
_geom_contact_atom_site_label_2
_geom_contact_distance
_geom_contact_site_symmetry_2
O(1) O(7) 2.905(5) .
O(1) C(17) 3.487(4) 1_565
O(1) C(29) 3.392(5) 1_455
O(2) C(12) 3.438(4) 1_565
O(2) C(18) 3.262(3) 1_565
O(2) C(22) 3.537(5) 2_566
O(2) C(23) 3.327(5) 2_566
O(3) C(6) 3.577(4) 1_465
O(3) C(8) 3.238(4) 1_465
O(3) C(9) 3.397(4) 1_465
O(3) C(28) 3.302(6) 1_455
O(3) C(29) 3.621(6) 1_455
O(4) O(7) 2.920(4) 2_565
O(4) C(30) 3.571(4) 2_665
O(4) C(34) 3.645(6) 1_455
O(5) C(4) 3.362(4) 1_455
O(5) C(21) 3.243(5) .
O(5) C(33) 3.266(6) 1_455
O(5) C(34) 3.027(5) 1_455
O(6) C(20) 3.398(5) .
O(6) C(47) 3.065(5) 2_665
O(6) C(48) 3.247(4) 2_665
O(7) O(1) 2.905(5) .
O(7) O(4) 2.920(4) 2_565
O(7) C(41) 3.278(5) .
O(7) C(42) 3.208(5) .
C(2) C(46) 3.555(4) 2_665
C(3) C(46) 3.564(5) 2_665
C(4) O(5) 3.362(4) 1_655
C(5) C(23) 3.637(5) 2_656
C(5) C(55) 3.432(5) 1_655
C(6) O(3) 3.577(4) 1_645
C(8) O(3) 3.238(4) 1_645
C(8) C(28) 3.619(6) 1_545
C(9) O(3) 3.397(4) 1_645
C(11) C(51) 3.694(7) 1_545
C(11) C(52) 3.685(8) 1_545
C(12) O(2) 3.438(4) 1_545
C(14) C(28) 3.656(4) 1_545
C(16) C(48) 3.574(5) 1_545
C(16) C(57) 3.616(5) 2_555
C(17) O(1) 3.487(4) 1_545
C(18) O(2) 3.262(3) 1_545
C(20) O(6) 3.398(5) .
C(21) O(5) 3.243(5) .
C(22) O(2) 3.537(5) 2_566
C(23) O(2) 3.327(5) 2_566
C(23) C(5) 3.637(5) 2_656
C(28) O(3) 3.302(6) 1_655
C(28) C(8) 3.619(6) 1_565
C(28) C(14) 3.656(4) 1_565
C(28) C(52) 3.630(6) 2_666
C(29) O(1) 3.392(5) 1_655
C(29) O(3) 3.621(6) 1_655
C(30) O(4) 3.571(4) 2_665
C(33) O(5) 3.266(6) 1_655
C(34) O(4) 3.645(6) 1_655
C(34) O(5) 3.027(5) 1_655
C(34) C(34) 3.524(6) 2_765
C(34) C(35) 3.275(6) 2_765
C(35) C(34) 3.275(6) 2_765
C(35) C(35) 3.567(6) 2_765
C(35) C(41) 3.676(7) 2_665
C(35) C(44) 3.504(6) 2_665
C(36) C(44) 3.620(6) 2_665
C(41) O(7) 3.278(5) .
C(41) C(35) 3.676(7) 2_665
C(42) O(7) 3.208(5) .
C(44) C(35) 3.504(6) 2_665
C(44) C(36) 3.620(6) 2_665
C(45) C(58) 3.323(5) 2_565
C(46) C(2) 3.555(4) 2_665
C(46) C(3) 3.564(5) 2_665
C(46) C(57) 3.641(5) 2_565
C(46) C(58) 3.510(5) 2_565
C(47) O(6) 3.065(5) 2_665
C(48) O(6) 3.247(4) 2_665
C(48) C(16) 3.574(5) 1_565
C(51) C(11) 3.694(7) 1_565
C(52) C(11) 3.685(8) 1_565
C(52) C(28) 3.630(6) 2_666
C(55) C(5) 3.432(5) 1_455
C(57) C(16) 3.616(5) 2_555
C(57) C(46) 3.641(5) 2_565
C(58) C(45) 3.323(5) 2_565
C(58) C(46) 3.510(5) 2_565
S(1) H(16) 3.458 .
S(1) H(17) 3.370 .
S(1) H(28) 3.109 1_455
S(1) H(37) 3.650 2_565
S(1) H(39) 3.615 2_665
S(1) H(40) 3.235 2_665
S(1) H(50) 3.206 2_565
S(2) H(5) 3.561 1_465
S(2) H(10) 3.559 1_565
S(2) H(15) 3.244 1_565
S(2) H(19) 3.367 2_566
S(2) H(23) 3.574 1_455
S(2) H(24) 3.334 1_455
S(2) H(49) 3.388 .
P(2) H(8) 3.574 2_656
O(1) H(14) 2.794 1_565
O(1) H(15) 3.238 1_565
O(1) H(23) 3.681 1_455
O(1) H(24) 2.484 1_455
O(1) H(45) 3.221 1_565
O(1) H(46) 3.336 1_565
O(1) H(49) 1.975 .
O(1) H(50) 3.449 .
O(2) H(4) 3.277 1_465
O(2) H(10) 2.447 1_565
O(2) H(15) 2.342 1_565
O(2) H(18) 2.982 2_566
O(2) H(19) 2.541 2_566
O(3) H(5) 2.778 1_465
O(3) H(6) 2.719 1_465
O(3) H(7) 2.918 1_465
O(3) H(19) 3.157 2_566
O(3) H(23) 2.472 1_455
O(3) H(24) 3.170 1_455
O(4) H(25) 2.639 2_665
O(4) H(28) 2.793 1_455
O(4) H(40) 2.816 2_665
O(4) H(49) 3.366 2_565
O(4) H(50) 1.983 2_565
O(5) H(3) 2.606 1_455
O(5) H(4) 3.468 1_455
O(5) H(16) 3.372 .
O(5) H(17) 2.344 .
O(5) H(27) 3.142 1_455
O(5) H(28) 2.407 1_455
O(5) H(37) 3.049 2_565
O(6) H(16) 2.507 .
O(6) H(17) 3.363 .
O(6) H(39) 2.346 2_665
O(6) H(40) 2.768 2_665
O(7) H(14) 3.082 1_565
O(7) H(24) 3.045 1_455
O(7) H(25) 3.279 1_455
O(7) H(29) 3.438 2_665
O(7) H(34) 2.650 .
O(7) H(35) 2.544 .
O(7) H(36) 3.659 .
O(7) H(42) 3.310 2_566
O(7) H(46) 3.574 1_565
O(7) H(48) 2.923 2_565
C(1) H(20) 3.296 2_656
C(1) H(38) 2.886 2_665
C(2) H(20) 3.054 2_656
C(2) H(32) 3.170 .
C(2) H(38) 2.888 2_665
C(3) H(20) 2.875 2_656
C(3) H(31) 3.561 .
C(3) H(32) 3.471 .
C(3) H(37) 3.530 2_665
C(3) H(38) 2.969 2_665
C(4) H(17) 3.307 1_655
C(4) H(19) 3.521 2_656
C(4) H(20) 2.948 2_656
C(4) H(37) 3.330 2_665
C(4) H(38) 3.040 2_665
C(5) H(19) 2.925 2_656
C(5) H(20) 3.153 2_656
C(5) H(38) 3.072 2_665
C(5) H(45) 3.435 1_655
C(6) H(19) 3.319 2_656
C(6) H(20) 3.322 2_656
C(6) H(38) 2.999 2_665
C(7) H(2) 3.595 2_656
C(7) H(22) 3.458 1_545
C(7) H(23) 3.259 1_545
C(8) H(1) 3.263 2_656
C(8) H(2) 3.397 2_656
C(8) H(22) 3.679 1_545
C(8) H(23) 2.778 1_545
C(9) H(1) 3.397 2_656
C(9) H(2) 3.061 2_656
C(9) H(22) 3.623 1_545
C(9) H(23) 3.040 1_545
C(9) H(43) 3.694 2_656
C(10) H(2) 2.936 2_656
C(10) H(21) 3.550 2_656
C(10) H(22) 3.337 1_545
C(10) H(23) 3.677 1_545
C(10) H(26) 3.182 2_656
C(11) H(2) 3.130 2_656
C(11) H(22) 3.128 1_545
C(11) H(26) 3.313 2_656
C(12) H(2) 3.462 2_656
C(12) H(22) 3.184 1_545
C(13) H(39) 3.485 2_665
C(14) H(38) 3.171 2_665
C(14) H(39) 3.165 2_665
C(14) H(47) 3.591 1_655
C(15) H(39) 3.563 2_665
C(15) H(40) 3.597 1_545
C(15) H(47) 3.314 1_655
C(15) H(47) 3.545 2_555
C(16) H(47) 2.976 2_555
C(16) H(48) 3.251 2_555
C(17) H(45) 3.114 .
C(17) H(47) 3.512 2_555
C(17) H(48) 3.389 2_555
C(17) H(49) 3.458 1_545
C(18) H(45) 3.410 .
C(20) H(32) 3.474 .
C(20) H(39) 3.562 2_665
C(21) H(3) 3.051 1_455
C(21) H(4) 3.629 1_455
C(21) H(32) 3.609 .
C(21) H(33) 2.998 .
C(22) H(3) 3.453 1_455
C(22) H(19) 3.683 2_556
C(22) H(33) 3.231 .
C(23) H(4) 3.659 2_656
C(23) H(6) 3.400 2_656
C(24) H(6) 3.466 2_656
C(25) H(8) 3.157 2_656
C(26) H(8) 2.886 2_656
C(26) H(44) 3.307 .
C(27) H(8) 3.562 2_656
C(27) H(43) 3.413 2_666
C(27) H(44) 3.515 .
C(28) H(5) 3.385 1_565
C(28) H(42) 3.445 2_666
C(28) H(43) 2.926 2_666
C(29) H(5) 3.663 1_565
C(29) H(42) 2.985 2_666
C(29) H(43) 3.520 2_666
C(29) H(46) 3.196 1_665
C(29) H(49) 3.379 1_655
C(30) H(42) 3.415 2_666
C(30) H(46) 3.676 1_665
C(30) H(50) 3.611 1_655
C(31) H(36) 3.680 2_665
C(32) H(2) 3.696 .
C(32) H(8) 3.315 2_656
C(33) H(3) 3.354 .
C(33) H(29) 3.427 2_765
C(33) H(37) 3.392 2_665
C(34) H(28) 3.510 2_765
C(34) H(29) 3.087 2_765
C(34) H(36) 3.344 2_665
C(34) H(37) 3.102 2_665
C(35) H(28) 3.059 2_765
C(35) H(29) 3.579 2_765
C(35) H(36) 2.662 2_665
C(35) H(37) 3.423 2_665
C(36) H(28) 3.466 2_765
C(36) H(36) 2.852 2_665
C(37) H(8) 3.199 2_656
C(37) H(30) 3.366 2_665
C(37) H(34) 3.322 .
C(38) H(2) 3.355 .
C(38) H(7) 3.637 2_656
C(38) H(8) 3.274 2_656
C(38) H(30) 2.995 2_665
C(39) H(1) 3.367 .
C(39) H(2) 3.524 .
C(39) H(7) 3.323 2_656
C(39) H(30) 2.932 2_665
C(39) H(34) 3.364 .
C(40) H(7) 3.333 2_656
C(40) H(17) 3.614 .
C(40) H(27) 3.692 1_455
C(40) H(29) 3.238 2_665
C(40) H(30) 3.242 2_665
C(40) H(34) 2.146 .
C(40) H(41) 3.242 2_566
C(41) H(7) 3.683 2_656
C(41) H(29) 2.826 2_665
C(41) H(30) 3.581 2_665
C(41) H(34) 1.038 .
C(41) H(41) 2.977 2_566
C(42) H(29) 3.172 2_665
C(42) H(30) 3.640 2_665
C(42) H(34) 2.061 .
C(42) H(44) 3.656 .
C(43) H(13) 2.936 1_565
C(44) H(13) 3.083 1_565
C(44) H(29) 3.562 2_665
C(44) H(31) 3.192 2_665
C(44) H(48) 3.467 2_565
C(45) H(13) 3.184 1_565
C(45) H(31) 3.059 2_665
C(45) H(32) 3.523 2_665
C(45) H(48) 2.961 2_565
C(46) H(11) 3.219 2_665
C(46) H(13) 3.127 1_565
C(46) H(31) 3.575 2_665
C(46) H(32) 3.104 2_665
C(46) H(47) 3.639 2_565
C(46) H(48) 3.400 2_565
C(47) H(11) 3.530 2_665
C(47) H(12) 3.343 1_565
C(47) H(13) 3.010 1_565
C(47) H(16) 3.505 2_665
C(47) H(32) 3.063 2_665
C(48) H(12) 3.228 1_565
C(48) H(13) 2.911 1_565
C(48) H(32) 3.493 2_665
C(49) H(9) 3.227 1_565
C(49) H(10) 3.502 1_565
C(50) H(9) 2.919 1_565
C(50) H(34) 3.135 2_566
C(51) H(9) 2.793 1_565
C(51) H(24) 3.653 2_666
C(51) H(34) 3.303 2_566
C(52) H(9) 3.021 1_565
C(52) H(22) 3.530 .
C(52) H(23) 3.488 2_666
C(53) H(9) 3.266 1_565
C(53) H(21) 3.394 .
C(53) H(22) 3.329 .
C(54) H(4) 3.385 1_455
C(54) H(37) 3.403 2_565
C(54) H(50) 3.521 2_565
C(55) H(4) 2.803 1_455
C(55) H(14) 3.534 .
C(56) H(4) 3.408 1_455
C(56) H(5) 3.668 1_455
C(56) H(11) 3.211 1_455
C(56) H(12) 3.518 1_455
C(56) H(24) 3.483 1_445
C(57) H(11) 3.232 1_455
C(57) H(12) 3.132 1_455
C(57) H(13) 3.191 2_555
C(57) H(38) 3.344 2_565
C(58) H(13) 3.113 2_555
C(58) H(14) 3.557 2_555
C(58) H(37) 3.052 2_565
C(58) H(38) 3.390 2_565
C(58) H(50) 3.162 2_565
H(1) C(8) 3.263 2_656
H(1) C(9) 3.397 2_656
H(1) C(39) 3.367 .
H(1) H(6) 3.199 2_656
H(1) H(7) 3.435 2_656
H(1) H(20) 3.541 2_656
H(1) H(32) 2.681 .
H(1) H(38) 3.415 2_665
H(2) C(7) 3.595 2_656
H(2) C(8) 3.397 2_656
H(2) C(9) 3.061 2_656
H(2) C(10) 2.936 2_656
H(2) C(11) 3.130 2_656
H(2) C(12) 3.462 2_656
H(2) C(32) 3.696 .
H(2) C(38) 3.355 .
H(2) C(39) 3.524 .
H(2) H(7) 3.504 2_656
H(2) H(8) 3.242 2_656
H(2) H(9) 3.597 2_656
H(2) H(20) 3.332 2_656
H(2) H(26) 3.529 .
H(2) H(27) 3.596 .
H(2) H(31) 2.886 .
H(2) H(32) 3.191 .
H(2) H(37) 3.621 2_665
H(2) H(38) 3.514 2_665
H(3) O(5) 2.606 1_655
H(3) C(21) 3.051 1_655
H(3) C(22) 3.453 1_655
H(3) C(33) 3.354 .
H(3) H(17) 2.415 1_655
H(3) H(18) 3.233 1_655
H(3) H(20) 3.483 2_656
H(3) H(27) 2.885 .
H(3) H(37) 3.253 2_665
H(3) H(38) 3.676 2_665
H(4) O(2) 3.277 1_645
H(4) O(5) 3.468 1_655
H(4) C(21) 3.629 1_655
H(4) C(23) 3.659 2_656
H(4) C(54) 3.385 1_655
H(4) C(55) 2.803 1_655
H(4) C(56) 3.408 1_655
H(4) H(17) 3.338 1_655
H(4) H(19) 2.787 2_656
H(4) H(20) 3.688 2_656
H(4) H(38) 3.663 2_665
H(4) H(45) 2.620 1_655
H(4) H(46) 3.685 1_655
H(5) S(2) 3.561 1_645
H(5) O(3) 2.778 1_645
H(5) C(28) 3.385 1_545
H(5) C(29) 3.663 1_545
H(5) C(56) 3.668 1_655
H(5) H(19) 3.449 2_656
H(5) H(23) 2.797 1_545
H(5) H(24) 3.371 1_545
H(5) H(38) 3.640 2_665
H(5) H(46) 3.433 1_655
H(6) O(3) 2.719 1_645
H(6) C(23) 3.400 2_656
H(6) C(24) 3.466 2_656
H(6) H(1) 3.199 2_656
H(6) H(19) 3.274 2_656
H(6) H(20) 3.398 2_656
H(6) H(23) 2.885 1_545
H(7) O(3) 2.918 1_645
H(7) C(38) 3.637 2_656
H(7) C(39) 3.323 2_656
H(7) C(40) 3.333 2_656
H(7) C(41) 3.683 2_656
H(7) H(1) 3.435 2_656
H(7) H(2) 3.504 2_656
H(7) H(23) 3.211 1_545
H(7) H(33) 3.600 2_656
H(7) H(41) 3.434 1_645
H(7) H(43) 3.389 2_656
H(8) P(2) 3.574 2_656
H(8) C(25) 3.157 2_656
H(8) C(26) 2.886 2_656
H(8) C(27) 3.562 2_656
H(8) C(32) 3.315 2_656
H(8) C(37) 3.199 2_656
H(8) C(38) 3.274 2_656
H(8) H(2) 3.242 2_656
H(8) H(21) 2.706 2_656
H(8) H(26) 2.515 2_656
H(8) H(31) 3.393 2_656
H(9) C(49) 3.227 1_545
H(9) C(50) 2.919 1_545
H(9) C(51) 2.793 1_545
H(9) C(52) 3.021 1_545
H(9) C(53) 3.266 1_545
H(9) H(2) 3.597 2_656
H(9) H(22) 3.483 1_545
H(9) H(26) 2.941 2_656
H(9) H(27) 3.605 2_656
H(9) H(41) 3.323 1_545
H(9) H(42) 3.131 1_545
H(9) H(43) 3.491 1_545
H(10) S(2) 3.559 1_545
H(10) O(2) 2.447 1_545
H(10) C(49) 3.502 1_545
H(10) H(18) 3.171 2_556
H(10) H(22) 3.650 1_545
H(11) C(46) 3.219 2_665
H(11) C(47) 3.530 2_665
H(11) C(56) 3.211 1_655
H(11) C(57) 3.232 1_655
H(11) H(38) 2.469 2_665
H(11) H(39) 3.194 2_665
H(11) H(46) 3.086 1_655
H(11) H(47) 3.127 1_655
H(12) C(47) 3.343 1_545
H(12) C(48) 3.228 1_545
H(12) C(56) 3.518 1_655
H(12) C(57) 3.132 1_655
H(12) H(12) 3.483 2_655
H(12) H(39) 3.268 1_545
H(12) H(40) 3.010 1_545
H(12) H(46) 3.245 1_655
H(12) H(47) 2.443 1_655
H(13) C(43) 2.936 1_545
H(13) C(44) 3.083 1_545
H(13) C(45) 3.184 1_545
H(13) C(46) 3.127 1_545
H(13) C(47) 3.010 1_545
H(13) C(48) 2.911 1_545
H(13) C(57) 3.191 2_555
H(13) C(58) 3.113 2_555
H(13) H(35) 3.428 1_545
H(13) H(36) 3.679 1_545
H(13) H(39) 3.548 1_545
H(13) H(40) 3.359 1_545
H(13) H(47) 2.727 2_555
H(13) H(48) 2.559 2_555
H(14) O(1) 2.794 1_545
H(14) O(7) 3.082 1_545
H(14) C(55) 3.534 .
H(14) C(58) 3.557 2_555
H(14) H(35) 3.400 1_545
H(14) H(44) 3.472 1_545
H(14) H(45) 2.783 .
H(14) H(47) 3.599 2_555
H(14) H(48) 2.905 2_555
H(14) H(49) 2.591 1_545
H(14) H(50) 3.469 1_545
H(15) S(2) 3.244 1_545
H(15) O(1) 3.238 1_545
H(15) O(2) 2.342 1_545
H(15) H(45) 3.284 .
H(16) S(1) 3.458 .
H(16) O(5) 3.372 .
H(16) O(6) 2.507 .
H(16) C(47) 3.505 2_665
H(16) H(32) 3.472 .
H(16) H(39) 2.744 2_665
H(16) H(45) 3.559 .
H(17) S(1) 3.370 .
H(17) O(5) 2.344 .
H(17) O(6) 3.363 .
H(17) C(4) 3.307 1_455
H(17) C(40) 3.614 .
H(17) H(3) 2.415 1_455
H(17) H(4) 3.338 1_455
H(17) H(27) 3.306 1_455
H(17) H(32) 3.685 .
H(17) H(33) 2.807 .
H(18) O(2) 2.982 2_566
H(18) H(3) 3.233 1_455
H(18) H(10) 3.171 2_556
H(18) H(33) 3.182 .
H(18) H(41) 3.346 2_566
H(19) S(2) 3.367 2_566
H(19) O(2) 2.541 2_566
H(19) O(3) 3.157 2_566
H(19) C(4) 3.521 2_656
H(19) C(5) 2.925 2_656
H(19) C(6) 3.319 2_656
H(19) C(22) 3.683 2_556
H(19) H(4) 2.787 2_656
H(19) H(5) 3.449 2_656
H(19) H(6) 3.274 2_656
H(20) C(1) 3.296 2_656
H(20) C(2) 3.054 2_656
H(20) C(3) 2.875 2_656
H(20) C(4) 2.948 2_656
H(20) C(5) 3.153 2_656
H(20) C(6) 3.322 2_656
H(20) H(1) 3.541 2_656
H(20) H(2) 3.332 2_656
H(20) H(3) 3.483 2_656
H(20) H(4) 3.688 2_656
H(20) H(6) 3.398 2_656
H(21) C(10) 3.550 2_656
H(21) C(53) 3.394 .
H(21) H(8) 2.706 2_656
H(21) H(43) 3.597 .
H(21) H(44) 2.608 .
H(22) C(7) 3.458 1_565
H(22) C(8) 3.679 1_565
H(22) C(9) 3.623 1_565
H(22) C(10) 3.337 1_565
H(22) C(11) 3.128 1_565
H(22) C(12) 3.184 1_565
H(22) C(52) 3.530 .
H(22) C(53) 3.329 .
H(22) H(9) 3.483 1_565
H(22) H(10) 3.650 1_565
H(22) H(43) 3.401 .
H(22) H(43) 3.541 2_666
H(22) H(44) 3.005 .
H(23) S(2) 3.574 1_655
H(23) O(1) 3.681 1_655
H(23) O(3) 2.472 1_655
H(23) C(7) 3.259 1_565
H(23) C(8) 2.778 1_565
H(23) C(9) 3.040 1_565
H(23) C(10) 3.677 1_565
H(23) C(52) 3.488 2_666
H(23) H(5) 2.797 1_565
H(23) H(6) 2.885 1_565
H(23) H(7) 3.211 1_565
H(23) H(42) 3.659 2_666
H(23) H(43) 2.679 2_666
H(24) S(2) 3.334 1_655
H(24) O(1) 2.484 1_655
H(24) O(3) 3.170 1_655
H(24) O(7) 3.045 1_655
H(24) C(51) 3.653 2_666
H(24) C(56) 3.483 1_665
H(24) H(5) 3.371 1_565
H(24) H(42) 2.882 2_666
H(24) H(46) 2.572 1_665
H(24) H(49) 2.535 1_655
H(24) H(50) 3.108 1_655
H(25) O(4) 2.639 2_665
H(25) O(7) 3.279 1_655
H(25) H(42) 3.659 2_666
H(25) H(46) 3.488 1_665
H(25) H(49) 3.461 1_655
H(25) H(50) 2.880 1_655
H(26) C(10) 3.182 2_656
H(26) C(11) 3.313 2_656
H(26) H(2) 3.529 .
H(26) H(8) 2.515 2_656
H(26) H(9) 2.941 2_656
H(26) H(42) 3.481 2_666
H(27) O(5) 3.142 1_655
H(27) C(40) 3.692 1_655
H(27) H(2) 3.596 .
H(27) H(3) 2.885 .
H(27) H(9) 3.605 2_656
H(27) H(17) 3.306 1_655
H(27) H(29) 3.627 2_765
H(27) H(33) 3.043 1_655
H(27) H(34) 3.476 1_655
H(28) S(1) 3.109 1_655
H(28) O(4) 2.793 1_655
H(28) O(5) 2.407 1_655
H(28) C(34) 3.510 2_765
H(28) C(35) 3.059 2_765
H(28) C(36) 3.466 2_765
H(28) H(29) 3.028 2_765
H(28) H(37) 3.215 2_665
H(28) H(50) 3.506 2_665
H(29) O(7) 3.438 2_665
H(29) C(33) 3.427 2_765
H(29) C(34) 3.087 2_765
H(29) C(35) 3.579 2_765
H(29) C(40) 3.238 2_665
H(29) C(41) 2.826 2_665
H(29) C(42) 3.172 2_665
H(29) C(44) 3.562 2_665
H(29) H(27) 3.627 2_765
H(29) H(28) 3.028 2_765
H(29) H(33) 3.522 2_665
H(29) H(34) 2.929 2_665
H(29) H(35) 3.408 2_665
H(29) H(36) 2.624 2_665
H(29) H(50) 3.360 2_665
H(30) C(37) 3.366 2_665
H(30) C(38) 2.995 2_665
H(30) C(39) 2.932 2_665
H(30) C(40) 3.242 2_665
H(30) C(41) 3.581 2_665
H(30) C(42) 3.640 2_665
H(30) H(31) 3.346 2_665
H(30) H(32) 3.223 2_665
H(30) H(33) 3.699 2_665
H(30) H(36) 2.937 2_665
H(31) C(3) 3.561 .
H(31) C(44) 3.192 2_665
H(31) C(45) 3.059 2_665
H(31) C(46) 3.575 2_665
H(31) H(2) 2.886 .
H(31) H(8) 3.393 2_656
H(31) H(30) 3.346 2_665
H(31) H(36) 3.367 2_665
H(31) H(37) 3.216 2_665
H(32) C(2) 3.170 .
H(32) C(3) 3.471 .
H(32) C(20) 3.474 .
H(32) C(21) 3.609 .
H(32) C(45) 3.523 2_665
H(32) C(46) 3.104 2_665
H(32) C(47) 3.063 2_665
H(32) C(48) 3.493 2_665
H(32) H(1) 2.681 .
H(32) H(2) 3.191 .
H(32) H(16) 3.472 .
H(32) H(17) 3.685 .
H(32) H(30) 3.223 2_665
H(32) H(38) 3.413 2_665
H(32) H(39) 3.244 2_665
H(33) C(21) 2.998 .
H(33) C(22) 3.231 .
H(33) H(7) 3.600 2_656
H(33) H(17) 2.807 .
H(33) H(18) 3.182 .
H(33) H(27) 3.043 1_455
H(33) H(29) 3.522 2_665
H(33) H(30) 3.699 2_665
H(33) H(34) 2.385 .
H(33) H(41) 2.993 2_566
H(34) O(7) 2.650 .
H(34) C(37) 3.322 .
H(34) C(39) 3.364 .
H(34) C(40) 2.146 .
H(34) C(41) 1.038 .
H(34) C(42) 2.061 .
H(34) C(50) 3.135 2_566
H(34) C(51) 3.303 2_566
H(34) H(27) 3.476 1_455
H(34) H(29) 2.929 2_665
H(34) H(33) 2.385 .
H(34) H(35) 2.391 .
H(34) H(41) 2.524 2_566
H(34) H(42) 2.868 2_566
H(34) H(44) 3.557 .
H(34) H(49) 3.188 .
H(34) H(50) 3.335 .
H(35) O(7) 2.544 .
H(35) H(13) 3.428 1_565
H(35) H(14) 3.400 1_565
H(35) H(29) 3.408 2_665
H(35) H(34) 2.391 .
H(35) H(44) 3.285 .
H(35) H(49) 3.005 .
H(35) H(50) 3.196 .
H(36) O(7) 3.659 .
H(36) C(31) 3.680 2_665
H(36) C(34) 3.344 2_665
H(36) C(35) 2.662 2_665
H(36) C(36) 2.852 2_665
H(36) H(13) 3.679 1_565
H(36) H(29) 2.624 2_665
H(36) H(30) 2.937 2_665
H(36) H(31) 3.367 2_665
H(36) H(48) 3.697 2_565
H(37) S(1) 3.650 2_565
H(37) O(5) 3.049 2_565
H(37) C(3) 3.530 2_665
H(37) C(4) 3.330 2_665
H(37) C(33) 3.392 2_665
H(37) C(34) 3.102 2_665
H(37) C(35) 3.423 2_665
H(37) C(54) 3.403 2_565
H(37) C(58) 3.052 2_565
H(37) H(2) 3.621 2_665
H(37) H(3) 3.253 2_665
H(37) H(28) 3.215 2_665
H(37) H(31) 3.216 2_665
H(37) H(48) 2.792 2_565
H(38) C(1) 2.886 2_665
H(38) C(2) 2.888 2_665
H(38) C(3) 2.969 2_665
H(38) C(4) 3.040 2_665
H(38) C(5) 3.072 2_665
H(38) C(6) 2.999 2_665
H(38) C(14) 3.171 2_665
H(38) C(57) 3.344 2_565
H(38) C(58) 3.390 2_565
H(38) H(1) 3.415 2_665
H(38) H(2) 3.514 2_665
H(38) H(3) 3.676 2_665
H(38) H(4) 3.663 2_665
H(38) H(5) 3.640 2_665
H(38) H(11) 2.469 2_665
H(38) H(32) 3.413 2_665
H(38) H(47) 3.478 2_565
H(38) H(48) 3.556 2_565
H(39) S(1) 3.615 2_665
H(39) O(6) 2.346 2_665
H(39) C(13) 3.485 2_665
H(39) C(14) 3.165 2_665
H(39) C(15) 3.563 2_665
H(39) C(20) 3.562 2_665
H(39) H(11) 3.194 2_665
H(39) H(12) 3.268 1_565
H(39) H(13) 3.548 1_565
H(39) H(16) 2.744 2_665
H(39) H(32) 3.244 2_665
H(40) S(1) 3.235 2_665
H(40) O(4) 2.816 2_665
H(40) O(6) 2.768 2_665
H(40) C(15) 3.597 1_565
H(40) H(12) 3.010 1_565
H(40) H(13) 3.359 1_565
H(41) C(40) 3.242 2_566
H(41) C(41) 2.977 2_566
H(41) H(7) 3.434 1_465
H(41) H(9) 3.323 1_565
H(41) H(18) 3.346 2_566
H(41) H(33) 2.993 2_566
H(41) H(34) 2.524 2_566
H(42) O(7) 3.310 2_566
H(42) C(28) 3.445 2_666
H(42) C(29) 2.985 2_666
H(42) C(30) 3.415 2_666
H(42) H(9) 3.131 1_565
H(42) H(23) 3.659 2_666
H(42) H(24) 2.882 2_666
H(42) H(25) 3.659 2_666
H(42) H(26) 3.481 2_666
H(42) H(34) 2.868 2_566
H(42) H(49) 3.159 2_566
H(43) C(9) 3.694 2_656
H(43) C(27) 3.413 2_666
H(43) C(28) 2.926 2_666
H(43) C(29) 3.520 2_666
H(43) H(7) 3.389 2_656
H(43) H(9) 3.491 1_565
H(43) H(21) 3.597 .
H(43) H(22) 3.401 .
H(43) H(22) 3.541 2_666
H(43) H(23) 2.679 2_666
H(44) C(26) 3.307 .
H(44) C(27) 3.515 .
H(44) C(42) 3.656 .
H(44) H(14) 3.472 1_565
H(44) H(21) 2.608 .
H(44) H(22) 3.005 .
H(44) H(34) 3.557 .
H(44) H(35) 3.285 .
H(44) H(49) 3.289 .
H(45) O(1) 3.221 1_545
H(45) C(5) 3.435 1_455
H(45) C(17) 3.114 .
H(45) C(18) 3.410 .
H(45) H(4) 2.620 1_455
H(45) H(14) 2.783 .
H(45) H(15) 3.284 .
H(45) H(16) 3.559 .
H(45) H(49) 3.639 1_545
H(46) O(1) 3.336 1_545
H(46) O(7) 3.574 1_545
H(46) C(29) 3.196 1_445
H(46) C(30) 3.676 1_445
H(46) H(4) 3.685 1_455
H(46) H(5) 3.433 1_455
H(46) H(11) 3.086 1_455
H(46) H(12) 3.245 1_455
H(46) H(24) 2.572 1_445
H(46) H(25) 3.488 1_445
H(46) H(49) 3.100 1_545
H(46) H(50) 3.152 1_545
H(47) C(14) 3.591 1_455
H(47) C(15) 3.314 1_455
H(47) C(15) 3.545 2_555
H(47) C(16) 2.976 2_555
H(47) C(17) 3.512 2_555
H(47) C(46) 3.639 2_565
H(47) H(11) 3.127 1_455
H(47) H(12) 2.443 1_455
H(47) H(13) 2.727 2_555
H(47) H(14) 3.599 2_555
H(47) H(38) 3.478 2_565
H(48) O(7) 2.923 2_565
H(48) C(16) 3.251 2_555
H(48) C(17) 3.389 2_555
H(48) C(44) 3.467 2_565
H(48) C(45) 2.961 2_565
H(48) C(46) 3.400 2_565
H(48) H(13) 2.559 2_555
H(48) H(14) 2.905 2_555
H(48) H(36) 3.697 2_565
H(48) H(37) 2.792 2_565
H(48) H(38) 3.556 2_565
H(48) H(49) 3.100 2_565
H(48) H(50) 2.465 2_565
H(49) S(2) 3.388 .
H(49) O(1) 1.975 .
H(49) O(4) 3.366 2_565
H(49) C(17) 3.458 1_565
H(49) C(29) 3.379 1_455
H(49) H(14) 2.591 1_565
H(49) H(24) 2.535 1_455
H(49) H(25) 3.461 1_455
H(49) H(34) 3.188 .
H(49) H(35) 3.005 .
H(49) H(42) 3.159 2_566
H(49) H(44) 3.289 .
H(49) H(45) 3.639 1_565
H(49) H(46) 3.100 1_565
H(49) H(48) 3.100 2_565
H(50) S(1) 3.206 2_565
H(50) O(1) 3.449 .
H(50) O(4) 1.983 2_565
H(50) C(30) 3.611 1_455
H(50) C(54) 3.521 2_565
H(50) C(58) 3.162 2_565
H(50) H(14) 3.469 1_565
H(50) H(24) 3.108 1_455
H(50) H(25) 2.880 1_455
H(50) H(28) 3.506 2_665
H(50) H(29) 3.360 2_665
H(50) H(34) 3.335 .
H(50) H(35) 3.196 .
H(50) H(46) 3.152 1_565
H(50) H(48) 2.465 2_565
